data_1514706
loop_
_publ_author_name
'McBurney, Roy T.'
'Eisenschmidt, Annika'
'Slawin, Alexandra M. Z.'
'Walton, John C.'

_publ_section_title
;
 Rapid and selective spiro-cyclisations of O-centred radicals onto
 aromatic acceptors
;
_journal_issue 5
_journal_name_full 'Chemical Science'
_journal_page_first 2028
_journal_paper_doi 10.1039/c3sc50500f
_journal_volume 4
_journal_year 2013
_chemical_formula_moiety 'C15 H12 F N O3'
_chemical_formula_sum 'C15 H12 F N O3'
_chemical_formula_weight 273.26
_space_group_IT_number 14
_symmetry_cell_setting monoclinic
_symmetry_Int_Tables_number 14
_symmetry_space_group_name_Hall '-P 2yn'
_symmetry_space_group_name_H-M 'P 1 21/n 1'
_atom_sites_solution_hydrogens geom
_atom_sites_solution_primary direct
_atom_sites_solution_secondary difmap
_cell_angle_alpha 90.0000
_cell_angle_beta 97.309(4)
_cell_angle_gamma 90.0000
_cell_formula_units_Z 4
_cell_length_a 14.6982(17)
_cell_length_b 4.5311(5)
_cell_length_c 19.448(3)
_cell_measurement_reflns_used 9159
_cell_measurement_temperature 173
_cell_measurement_theta_max 67.56
_cell_measurement_theta_min 4.01
_cell_volume 1284.7(3)
_computing_cell_refinement 'CrystalClear-SM Expert 2.0 r2'
_computing_data_collection 'CrystalClear-SM Expert 2.0 r2 (Rigaku, 2009)'
_computing_data_reduction 'CrystalClear-SM Expert 2.0 r2'
_computing_molecular_graphics 'CrystalStructure 4.0'
_computing_publication_material 'CrystalStructure 4.0 (Rigaku, 2010)'
_computing_structure_refinement 'SHELXL97 (Sheldrick, 2008)'
_computing_structure_solution 'SIR2004 (Burla, et al., 2005)'
_diffrn_ambient_temperature 173
_diffrn_detector_area_resol_mean 29.257
_diffrn_measured_fraction_theta_full 0.973
_diffrn_measured_fraction_theta_max 0.960
_diffrn_measurement_device_type 'Rigaku Saturn70'
_diffrn_measurement_method \w
_diffrn_radiation_type 'Cu K\a'
_diffrn_radiation_wavelength 1.54187
_diffrn_reflns_av_R_equivalents 0.0465
_diffrn_reflns_limit_h_max 16
_diffrn_reflns_limit_h_min -16
_diffrn_reflns_limit_k_max 5
_diffrn_reflns_limit_k_min -5
_diffrn_reflns_limit_l_max 23
_diffrn_reflns_limit_l_min -23
_diffrn_reflns_number 15766
_diffrn_reflns_theta_full 67.00
_diffrn_reflns_theta_max 68.16
_diffrn_standards_number 0
_exptl_absorpt_coefficient_mu 0.917
_exptl_absorpt_correction_type none
_exptl_crystal_colour colorless
_exptl_crystal_density_diffrn 1.413
_exptl_crystal_density_method 'not measured'
_exptl_crystal_description prism
_exptl_crystal_F_000 568.00
_exptl_crystal_size_max 0.240
_exptl_crystal_size_mid 0.100
_exptl_crystal_size_min 0.020
_refine_diff_density_max 0.780
_refine_diff_density_min -1.180
_refine_ls_extinction_method none
_refine_ls_goodness_of_fit_ref 0.924
_refine_ls_hydrogen_treatment constr
_refine_ls_number_parameters 181
_refine_ls_number_reflns 2261
_refine_ls_number_restraints 0
_refine_ls_R_factor_gt 0.1206
_refine_ls_shift/su_max 0.000
_refine_ls_structure_factor_coef Fsqd
_refine_ls_weighting_details 'w = 1/[\s^2^(Fo^2^)+(0.1764P)^2^+10.2369P] where P=(Fo^2^+2Fc^2^)/3'
_refine_ls_weighting_scheme calc
_refine_ls_wR_factor_ref 0.3223
_reflns_number_gt 2011
_reflns_number_total 2261
_reflns_threshold_expression F^2^>2.0\s(F^2^)
_cod_data_source_file c3sc50500f.txt
_cod_data_source_block 14
_cod_database_code 1514706

loop_
_symmetry_equiv_pos_site_id
_symmetry_equiv_pos_as_xyz
1 +X,+Y,+Z
2 1/2-X,1/2+Y,1/2-Z
3 -X,-Y,-Z
4 1/2+X,1/2-Y,1/2+Z

loop_
_atom_site_label
_atom_site_type_symbol
_atom_site_fract_x
_atom_site_fract_y
_atom_site_fract_z
_atom_site_U_iso_or_equiv
_atom_site_adp_type
_atom_site_occupancy
_atom_site_symmetry_multiplicity
_atom_site_calc_flag
_atom_site_refinement_flags
F4 F 1.3070(2) 0.2880(7) 0.87100(15) 0.0379(8) Uani 1.0 4 d .
O8 O 0.9300(3) 0.9460(9) 0.84100(18) 0.0379(9) Uani 1.0 4 d .
O9 O 0.9090(3) 0.7280(9) 0.94300(18) 0.0379(9) Uani 1.0 4 d .
O10 O 0.8200(3) 0.6370(9) 0.84000(18) 0.0379(9) Uani 1.0 4 d .
N11 N 0.7690(3) 0.4300(11) 0.8790(3) 0.0379(11) Uani 1.0 4 d .
C1 C 1.0930(4) 0.8740(13) 0.8740(3) 0.0379(13) Uani 1.0 4 d .
C2 C 1.1280(4) 0.8080(13) 0.8130(3) 0.0379(13) Uani 1.0 4 d .
C3 C 1.2000(4) 0.6080(13) 0.8120(3) 0.0379(13) Uani 1.0 4 d .
C4 C 1.2360(4) 0.4850(13) 0.8720(3) 0.0379(13) Uani 1.0 4 d .
C5 C 1.2060(4) 0.5380(13) 0.9340(3) 0.0379(13) Uani 1.0 4 d .
C6 C 1.1330(4) 0.7380(13) 0.9340(3) 0.0379(13) Uani 1.0 4 d .
C7 C 1.0150(4) 1.0840(13) 0.8750(3) 0.0379(13) Uani 1.0 4 d .
C9 C 0.8890(4) 0.7670(12) 0.8830(3) 0.0379(13) Uani 1.0 4 d .
C12 C 0.7030(4) 0.3420(13) 0.8370(3) 0.0379(13) Uani 1.0 4 d .
C13 C 0.6370(4) 0.1310(13) 0.8630(3) 0.0379(13) Uani 1.0 4 d .
C14 C 0.6500(4) 0.0220(13) 0.9300(3) 0.0379(13) Uani 1.0 4 d .
C15 C 0.5820(4) -0.1670(13) 0.9530(3) 0.0379(13) Uani 1.0 4 d .
C16 C 0.5060(4) -0.2440(12) 0.9060(3) 0.0379(13) Uani 1.0 4 d .
C17 C 0.4950(4) -0.1360(13) 0.8400(3) 0.0379(13) Uani 1.0 4 d .
C18 C 0.5610(4) 0.0480(13) 0.8170(3) 0.0379(13) Uani 1.0 4 d .
H2 H 1.1025 0.9005 0.7711 0.0455 Uiso 1.0 4 calc R
H3 H 1.2229 0.5603 0.7699 0.0455 Uiso 1.0 4 calc R
H5 H 1.2330 0.4445 0.9753 0.0455 Uiso 1.0 4 calc R
H6 H 1.1104 0.7812 0.9765 0.0455 Uiso 1.0 4 calc R
H7A H 1.0077 1.1355 0.9235 0.0455 Uiso 1.0 4 calc R
H7B H 1.0276 1.2677 0.8503 0.0455 Uiso 1.0 4 calc R
H12 H 0.6951 0.4070 0.7902 0.0455 Uiso 1.0 4 calc R
H14 H 0.7035 0.0722 0.9604 0.0455 Uiso 1.0 4 calc R
H15 H 0.5885 -0.2385 0.9993 0.0455 Uiso 1.0 4 calc R
H16 H 0.4612 -0.3738 0.9202 0.0455 Uiso 1.0 4 calc R
H17 H 0.4417 -0.1867 0.8093 0.0455 Uiso 1.0 4 calc R
H18 H 0.5541 0.1159 0.7704 0.0455 Uiso 1.0 4 calc R

loop_
_atom_site_aniso_label
_atom_site_aniso_U_11
_atom_site_aniso_U_22
_atom_site_aniso_U_33
_atom_site_aniso_U_12
_atom_site_aniso_U_13
_atom_site_aniso_U_23
F4 0.0375(16) 0.0375(16) 0.0375(16) 0.0000(13) 0.0000(13) 0.0000(13)
O8 0.038(2) 0.038(2) 0.0375(19) 0.0000(16) 0.0000(16) 0.0000(16)
O9 0.038(2) 0.038(2) 0.038(2) 0.0000(16) 0.0000(16) 0.0000(16)
O10 0.038(2) 0.038(2) 0.0375(19) 0.0000(16) 0.0000(15) 0.0000(16)
N11 0.038(3) 0.038(3) 0.038(3) 0.000(2) 0.0000(19) 0.000(2)
C1 0.038(3) 0.038(3) 0.038(3) 0.000(3) 0.000(3) 0.000(3)
C2 0.038(3) 0.038(3) 0.038(3) 0.000(3) 0.000(3) 0.000(3)
C3 0.038(3) 0.038(3) 0.038(3) 0.000(3) 0.000(3) 0.000(3)
C4 0.038(3) 0.038(3) 0.038(3) 0.000(3) 0.000(3) 0.000(3)
C5 0.038(3) 0.038(3) 0.038(3) 0.000(3) 0.000(3) 0.000(3)
C6 0.038(3) 0.038(3) 0.038(3) 0.000(3) 0.000(3) 0.000(3)
C7 0.038(3) 0.038(3) 0.038(3) 0.000(3) 0.000(3) 0.000(3)
C9 0.038(3) 0.038(3) 0.038(3) 0.000(3) 0.000(3) 0.000(3)
C12 0.038(3) 0.038(3) 0.038(3) 0.000(3) 0.000(3) 0.000(3)
C13 0.038(3) 0.038(3) 0.038(3) 0.000(3) 0.000(3) 0.000(3)
C14 0.038(3) 0.038(3) 0.038(3) 0.000(3) 0.000(3) 0.000(3)
C15 0.038(3) 0.038(3) 0.038(3) 0.000(3) 0.000(3) 0.000(3)
C16 0.038(3) 0.038(3) 0.038(3) 0.000(3) 0.000(3) 0.000(3)
C17 0.038(3) 0.038(3) 0.038(3) 0.000(3) 0.000(3) 0.000(3)
C18 0.038(3) 0.038(3) 0.038(3) 0.000(3) 0.000(3) 0.000(3)

loop_
_atom_type_symbol
_atom_type_description
_atom_type_scat_dispersion_real
_atom_type_scat_dispersion_imag
_atom_type_scat_source
C C 0.0181 0.0091
;
International Tables for Crystallography
(1992, Vol. C, Tables 4.2.6.8 and 6.1.1.4)
;
H H 0.0000 0.0000
;
International Tables for Crystallography
(1992, Vol. C, Table 6.1.1.4)
;
F F 0.0727 0.0534
;
International Tables for Crystallography
(1992, Vol. C, Tables 4.2.6.8 and 6.1.1.4)
;
N N 0.0311 0.0180
;
International Tables for Crystallography
(1992, Vol. C, Tables 4.2.6.8 and 6.1.1.4)
;
O O 0.0492 0.0322
;
International Tables for Crystallography
(1992, Vol. C, Tables 4.2.6.8 and 6.1.1.4)
;

loop_
_geom_angle_atom_site_label_1
_geom_angle_atom_site_label_2
_geom_angle_atom_site_label_3
_geom_angle
_geom_angle_publ_flag
C7 O8 C9 113.7(4) yes
N11 O10 C9 110.3(4) yes
O10 N11 C12 105.7(4) yes
C2 C1 C6 117.5(5) yes
C2 C1 C7 121.3(5) yes
C6 C1 C7 121.2(5) yes
C1 C2 C3 121.2(5) yes
C2 C3 C4 118.3(6) yes
F4 C4 C3 118.3(5) yes
F4 C4 C5 117.4(5) yes
C3 C4 C5 124.3(6) yes
C4 C5 C6 116.7(5) yes
C1 C6 C5 122.0(6) yes
O8 C7 C1 109.4(5) yes
O8 C9 O9 128.0(5) yes
O8 C9 O10 104.1(5) yes
O9 C9 O10 127.9(6) yes
N11 C12 C13 117.7(5) yes
C12 C13 C14 121.9(5) yes
C12 C13 C18 117.2(5) yes
C14 C13 C18 120.8(6) yes
C13 C14 C15 119.3(5) yes
C14 C15 C16 118.6(5) yes
C15 C16 C17 121.1(6) yes
C16 C17 C18 120.8(5) yes
C13 C18 C17 119.3(5) yes
C1 C2 H2 119.421 no
C3 C2 H2 119.421 no
C2 C3 H3 120.845 no
C4 C3 H3 120.845 no
C4 C5 H5 121.662 no
C6 C5 H5 121.670 no
C1 C6 H6 118.986 no
C5 C6 H6 118.988 no
O8 C7 H7A 109.798 no
O8 C7 H7B 109.795 no
C1 C7 H7A 109.797 no
C1 C7 H7B 109.800 no
H7A C7 H7B 108.246 no
N11 C12 H12 121.132 no
C13 C12 H12 121.127 no
C13 C14 H14 120.333 no
C15 C14 H14 120.336 no
C14 C15 H15 120.718 no
C16 C15 H15 120.724 no
C15 C16 H16 119.461 no
C17 C16 H16 119.464 no
C16 C17 H17 119.596 no
C18 C17 H17 119.601 no
C13 C18 H18 120.346 no
C17 C18 H18 120.343 no

loop_
_geom_bond_atom_site_label_1
_geom_bond_atom_site_label_2
_geom_bond_distance
_geom_bond_publ_flag
F4 C4 1.375(7) yes
O8 C7 1.476(7) yes
O8 C9 1.347(7) yes
O9 C9 1.180(7) yes
O10 N11 1.470(6) yes
O10 C9 1.363(7) yes
N11 C12 1.251(7) yes
C1 C2 1.384(8) yes
C1 C6 1.383(8) yes
C1 C7 1.492(8) yes
C2 C3 1.395(8) yes
C3 C4 1.340(8) yes
C4 C5 1.357(8) yes
C5 C6 1.404(8) yes
C12 C13 1.495(8) yes
C13 C14 1.384(8) yes
C13 C18 1.391(8) yes
C14 C15 1.430(8) yes
C15 C16 1.395(8) yes
C16 C17 1.364(8) yes
C17 C18 1.395(8) yes
C2 H2 0.950 no
C3 H3 0.950 no
C5 H5 0.950 no
C6 H6 0.950 no
C7 H7A 0.990 no
C7 H7B 0.990 no
C12 H12 0.950 no
C14 H14 0.950 no
C15 H15 0.950 no
C16 H16 0.950 no
C17 H17 0.950 no
C18 H18 0.950 no

loop_
_geom_contact_atom_site_label_1
_geom_contact_atom_site_label_2
_geom_contact_distance
_geom_contact_publ_flag
_geom_contact_site_symmetry_2
O8 N11 3.472(6) no .
O8 C2 3.092(7) no .
O8 C6 3.419(6) no .
O9 N11 2.637(6) no .
O9 C1 3.237(7) no .
O9 C6 3.320(7) no .
O9 C7 2.702(7) no .
O10 C7 3.505(7) no .
N11 C14 2.811(8) no .
N11 C18 3.586(7) no .
C1 C4 2.747(8) no .
C1 C9 3.064(8) no .
C2 C5 2.768(8) no .
C3 C6 2.746(8) no .
C6 C9 3.600(8) no .
C9 C12 3.371(8) no .
C13 C16 2.776(8) no .
C14 C17 2.784(8) no .
C15 C18 2.799(8) no .
F4 C2 3.488(6) no 1_545
F4 C3 3.581(7) no 1_545
F4 C17 3.481(7) no 1_655
O8 O10 3.523(6) no 1_565
O8 N11 3.376(6) no 1_565
O8 C18 3.580(7) no 2_656
O9 C5 3.326(7) no 3_767
O9 C6 3.307(7) no 3_767
O9 C6 3.512(7) no 3_777
O10 O8 3.523(6) no 1_545
O10 C12 3.540(7) no 2_656
O10 C13 3.571(7) no 1_565
N11 O8 3.376(6) no 1_545
N11 C9 3.479(8) no 1_545
N11 C14 3.418(8) no 1_565
C1 C4 3.479(8) no 1_565
C1 C5 3.561(8) no 1_565
C2 F4 3.488(6) no 1_565
C2 C4 3.575(8) no 1_565
C3 F4 3.581(7) no 1_565
C4 C1 3.479(8) no 1_545
C4 C2 3.575(8) no 1_545
C5 O9 3.326(7) no 3_767
C5 C1 3.561(8) no 1_545
C5 C7 3.551(8) no 1_545
C6 O9 3.307(7) no 3_767
C6 O9 3.512(7) no 3_777
C6 C7 3.550(8) no 1_545
C7 C5 3.551(8) no 1_565
C7 C6 3.550(8) no 1_565
C9 N11 3.479(8) no 1_565
C12 O10 3.540(7) no 2_646
C13 O10 3.571(7) no 1_545
C13 C16 3.583(8) no 1_565
C14 N11 3.418(8) no 1_545
C15 C15 3.545(8) no 3_657
C16 C13 3.583(8) no 1_545
C17 F4 3.481(7) no 1_455
C18 O8 3.580(7) no 2_646
F4 H3 2.5101 no .
F4 H5 2.5227 no .
O8 H2 3.0332 no .
O8 H6 3.5718 no .
O9 H6 2.9589 no .
O9 H7A 2.4081 no .
O10 H12 2.2232 no .
N11 H14 2.5394 no .
C1 H3 3.2793 no .
C1 H5 3.2978 no .
C2 H6 3.2257 no .
C2 H7A 3.3028 no .
C2 H7B 2.7050 no .
C3 H5 3.2378 no .
C4 H2 3.2037 no .
C4 H6 3.2089 no .
C5 H3 3.2350 no .
C6 H2 3.2279 no .
C6 H7A 2.5649 no .
C6 H7B 3.1888 no .
C7 H2 2.6632 no .
C7 H6 2.6539 no .
C9 H6 3.5208 no .
C9 H7A 2.4705 no .
C9 H7B 3.1670 no .
C9 H12 3.5683 no .
C12 H14 2.6926 no .
C12 H18 2.6067 no .
C13 H15 3.2890 no .
C13 H17 3.2612 no .
C14 H12 3.3668 no .
C14 H16 3.2897 no .
C14 H18 3.2691 no .
C15 H17 3.2557 no .
C16 H14 3.2895 no .
C16 H18 3.2538 no .
C17 H15 3.2582 no .
C18 H12 2.6579 no .
C18 H14 3.2701 no .
C18 H16 3.2531 no .
H2 H3 2.3491 no .
H2 H7A 3.5930 no .
H2 H7B 2.6056 no .
H5 H6 2.3638 no .
H6 H7A 2.3498 no .
H6 H7B 3.4068 no .
H12 H18 2.4452 no .
H14 H15 2.3957 no .
H15 H16 2.3475 no .
H16 H17 2.3006 no .
H17 H18 2.3447 no .
F4 H2 3.2555 no 2_746
F4 H3 2.9078 no 2_746
F4 H15 2.7909 no 3_757
F4 H16 2.8011 no 1_665
F4 H17 3.2546 no 1_655
F4 H17 3.4105 no 1_665
O8 H7B 3.3866 no 1_545
O8 H12 2.9541 no 2_656
O8 H18 2.6674 no 2_656
O9 H5 2.8870 no 3_767
O9 H6 2.8226 no 3_767
O9 H6 2.7550 no 3_777
O9 H7A 3.0983 no 1_545
O9 H7A 2.7955 no 3_777
O9 H7B 3.3816 no 1_545
O9 H14 3.4535 no 1_565
O10 H7B 3.4631 no 1_545
O10 H12 2.7952 no 2_656
O10 H18 3.0091 no 2_656
N11 H5 2.8932 no 3_767
N11 H6 3.2687 no 3_767
N11 H14 3.5053 no 1_565
C1 H7B 2.9276 no 1_545
C1 H18 3.5193 no 2_656
C2 H3 3.0989 no 2_756
C2 H7B 2.9952 no 1_545
C2 H17 3.3337 no 2_656
C2 H17 3.3663 no 2_666
C2 H18 3.0739 no 2_656
C3 H2 3.5597 no 1_545
C3 H3 3.2306 no 2_746
C3 H3 2.9113 no 2_756
C3 H7B 3.1362 no 1_545
C3 H17 3.2311 no 2_656
C4 H3 3.4789 no 2_746
C4 H7B 3.1942 no 1_545
C4 H15 3.5393 no 3_757
C4 H16 3.3839 no 1_665
C5 H7A 3.4218 no 1_545
C5 H7B 3.1527 no 1_545
C5 H14 3.5964 no 3_757
C5 H14 2.9000 no 3_767
C5 H15 3.4137 no 3_757
C6 H5 3.5714 no 1_565
C6 H7A 3.2848 no 1_545
C6 H7B 2.9914 no 1_545
C6 H14 3.0779 no 3_767
C7 H18 3.5773 no 2_656
C9 H6 3.4129 no 3_777
C9 H7A 3.3919 no 1_545
C9 H7B 3.1623 no 1_545
C9 H12 3.4949 no 2_656
C9 H14 3.5572 no 1_565
C9 H18 3.2717 no 2_656
C14 H5 3.1634 no 3_757
C14 H5 3.3739 no 3_767
C15 H5 3.1544 no 3_757
C15 H15 3.3327 no 3_657
C15 H16 3.3484 no 3_647
C15 H16 3.5898 no 3_657
C16 H15 3.3868 no 3_647
C16 H15 3.2791 no 3_657
C17 H2 3.2165 no 2_636
C17 H2 3.4416 no 2_646
C18 H2 3.1964 no 2_646
C18 H7B 3.5803 no 2_636
C18 H12 3.5851 no 1_545
H2 F4 3.2555 no 2_756
H2 C3 3.5597 no 1_565
H2 C17 3.4416 no 2_656
H2 C17 3.2165 no 2_666
H2 C18 3.1964 no 2_656
H2 H3 3.4752 no 1_565
H2 H3 2.8738 no 2_756
H2 H7B 3.4988 no 1_545
H2 H17 3.1128 no 2_656
H2 H17 2.4717 no 2_666
H2 H18 2.6728 no 2_656
H3 F4 2.9078 no 2_756
H3 C2 3.0989 no 2_746
H3 C3 2.9113 no 2_746
H3 C3 3.2306 no 2_756
H3 C4 3.4789 no 2_756
H3 H2 3.4752 no 1_545
H3 H2 2.8738 no 2_746
H3 H3 2.5533 no 2_746
H3 H3 2.5533 no 2_756
H3 H17 3.4091 no 1_665
H3 H17 2.9209 no 2_656
H5 O9 2.8870 no 3_767
H5 N11 2.8932 no 3_767
H5 C6 3.5714 no 1_545
H5 C14 3.1634 no 3_757
H5 C14 3.3739 no 3_767
H5 C15 3.1544 no 3_757
H5 H6 3.5061 no 1_545
H5 H14 2.7595 no 3_757
H5 H14 2.6325 no 3_767
H5 H15 2.7692 no 3_757
H6 O9 2.8226 no 3_767
H6 O9 2.7550 no 3_777
H6 N11 3.2687 no 3_767
H6 C9 3.4129 no 3_777
H6 H5 3.5061 no 1_565
H6 H7A 3.3921 no 1_545
H6 H7A 2.7926 no 3_777
H6 H7B 3.4870 no 1_545
H6 H14 2.9276 no 3_767
H7A O9 3.0983 no 1_565
H7A O9 2.7955 no 3_777
H7A C5 3.4218 no 1_565
H7A C6 3.2848 no 1_565
H7A C9 3.3919 no 1_565
H7A H6 3.3921 no 1_565
H7A H6 2.7926 no 3_777
H7A H7A 3.2541 no 3_777
H7B O8 3.3866 no 1_565
H7B O9 3.3816 no 1_565
H7B O10 3.4631 no 1_565
H7B C1 2.9276 no 1_565
H7B C2 2.9952 no 1_565
H7B C3 3.1362 no 1_565
H7B C4 3.1942 no 1_565
H7B C5 3.1527 no 1_565
H7B C6 2.9914 no 1_565
H7B C9 3.1623 no 1_565
H7B C18 3.5803 no 2_666
H7B H2 3.4988 no 1_565
H7B H6 3.4870 no 1_565
H7B H17 3.2001 no 2_666
H7B H18 2.9540 no 2_666
H12 O8 2.9541 no 2_646
H12 O10 2.7952 no 2_646
H12 C9 3.4949 no 2_646
H12 C18 3.5851 no 1_565
H12 H12 3.2898 no 2_646
H12 H12 3.2898 no 2_656
H14 O9 3.4535 no 1_545
H14 N11 3.5053 no 1_545
H14 C5 3.5964 no 3_757
H14 C5 2.9000 no 3_767
H14 C6 3.0779 no 3_767
H14 C9 3.5572 no 1_545
H14 H5 2.7595 no 3_757
H14 H5 2.6325 no 3_767
H14 H6 2.9276 no 3_767
H15 F4 2.7909 no 3_757
H15 C4 3.5393 no 3_757
H15 C5 3.4137 no 3_757
H15 C15 3.3327 no 3_657
H15 C16 3.3868 no 3_647
H15 C16 3.2791 no 3_657
H15 H5 2.7692 no 3_757
H15 H15 3.5211 no 3_647
H15 H15 3.3845 no 3_657
H15 H16 2.5222 no 3_647
H15 H16 3.3126 no 3_657
H16 F4 2.8011 no 1_445
H16 C4 3.3839 no 1_445
H16 C15 3.3484 no 3_647
H16 C15 3.5898 no 3_657
H16 H15 2.5222 no 3_647
H16 H15 3.3126 no 3_657
H16 H16 3.3684 no 3_647
H17 F4 3.4105 no 1_445
H17 F4 3.2546 no 1_455
H17 C2 3.3663 no 2_636
H17 C2 3.3337 no 2_646
H17 C3 3.2311 no 2_646
H17 H2 2.4717 no 2_636
H17 H2 3.1128 no 2_646
H17 H3 3.4091 no 1_445
H17 H3 2.9209 no 2_646
H17 H7B 3.2001 no 2_636
H18 O8 2.6674 no 2_646
H18 O10 3.0091 no 2_646
H18 C1 3.5193 no 2_646
H18 C2 3.0739 no 2_646
H18 C7 3.5773 no 2_646
H18 C9 3.2717 no 2_646
H18 H2 2.6728 no 2_646
H18 H7B 2.9540 no 2_636

loop_
_geom_torsion_atom_site_label_1
_geom_torsion_atom_site_label_2
_geom_torsion_atom_site_label_3
_geom_torsion_atom_site_label_4
_geom_torsion
_geom_torsion_publ_flag
C7 O8 C9 O9 6.2(8) no
C7 O8 C9 O10 -172.8(4) no
C9 O8 C7 C1 83.0(5) no
N11 O10 C9 O8 179.4(4) no
N11 O10 C9 O9 0.5(8) no
C9 O10 N11 C12 174.4(4) no
O10 N11 C12 C13 -178.6(4) no
C2 C1 C6 C5 -0.5(8) no
C6 C1 C2 C3 1.0(8) no
C2 C1 C7 O8 71.0(7) no
C7 C1 C2 C3 -179.0(5) no
C6 C1 C7 O8 -108.9(6) no
C7 C1 C6 C5 179.5(5) no
C1 C2 C3 C4 -1.4(8) no
C2 C3 C4 F4 -180.0(5) no
C2 C3 C4 C5 1.2(9) no
F4 C4 C5 C6 -179.5(4) no
C3 C4 C5 C6 -0.7(8) no
C4 C5 C6 C1 0.3(8) no
N11 C12 C13 C14 -3.4(8) no
N11 C12 C13 C18 176.4(5) no
C12 C13 C14 C15 176.7(5) no
C12 C13 C18 C17 -176.6(5) no
C14 C13 C18 C17 3.2(8) no
C18 C13 C14 C15 -3.0(8) no
C13 C14 C15 C16 2.3(8) no
C14 C15 C16 C17 -1.8(8) no
C15 C16 C17 C18 1.9(9) no
C16 C17 C18 C13 -2.6(8) no
